data_4065669
loop_
_publ_author_name
'Janssen, Thomas'
'Severin, Ren\'e'
'Diekmann, Mira'
'Friedemann, Marion'
'Haase, Detlev'
'Saak, Wolfgang'
'Doye, Sven'
'Beckhaus, R\"udiger'

_publ_section_title
;
 Bis(\h5:\h1-pentafulvene)titanium Complexes: Catalysts for Intramolecular
 Alkene Hydroamination and Reagents for Selective Reactions with
 N&#x2212;H Acidic Substrates&#x2020;
;
_journal_issue 7
_journal_name_full Organometallics
_journal_page_first 1806
_journal_paper_doi 10.1021/om100056q
_journal_volume 29
_journal_year 2010
_chemical_formula_sum 'C47 H53 N3 Ti'
_chemical_formula_weight 707.82
_chemical_name_systematic
; 
 ? 
;
_space_group_IT_number 14
_symmetry_cell_setting monoclinic
_symmetry_space_group_name_Hall '-P 2yn'
_symmetry_space_group_name_H-M 'P 1 21/n 1'
_atom_sites_solution_hydrogens geom
_atom_sites_solution_primary direct
_atom_sites_solution_secondary difmap
_audit_creation_method SHELXL-97
_cell_angle_alpha 90.00
_cell_angle_beta 99.800(2)
_cell_angle_gamma 90.00
_cell_formula_units_Z 4
_cell_length_a 12.2755(4)
_cell_length_b 13.1717(5)
_cell_length_c 23.3612(8)
_cell_measurement_reflns_used 9942
_cell_measurement_temperature 153(2)
_cell_measurement_theta_max 29.17
_cell_measurement_theta_min 2.71
_cell_volume 3722.1(2)
_computing_cell_refinement 'Bruker SAINT'
_computing_data_collection 'Bruker APEX2'
_computing_data_reduction 'Bruker SAINT'
_computing_molecular_graphics 'Ortep-3 for Windows (Farrugia, 1997)'
_computing_publication_material 'SHELX-97 (Sheldrick, 1997)'
_computing_structure_refinement 'SHELXL-97 (Sheldrick, 2008)'
_computing_structure_solution 'SHELXS-97 (Sheldrick, 2008)'
_diffrn_ambient_temperature 153(2)
_diffrn_measured_fraction_theta_full 0.987
_diffrn_measured_fraction_theta_max 0.987
_diffrn_measurement_device_type 'Bruker APEX-II CCD'
_diffrn_measurement_method '\f and \w scans'
_diffrn_radiation_monochromator graphite
_diffrn_radiation_source 'fine-focus sealed tube'
_diffrn_radiation_type MoK\a
_diffrn_radiation_wavelength 0.71073
_diffrn_reflns_av_R_equivalents 0.0320
_diffrn_reflns_av_sigmaI/netI 0.0310
_diffrn_reflns_limit_h_max 16
_diffrn_reflns_limit_h_min -15
_diffrn_reflns_limit_k_max 17
_diffrn_reflns_limit_k_min -17
_diffrn_reflns_limit_l_max 31
_diffrn_reflns_limit_l_min -32
_diffrn_reflns_number 40459
_diffrn_reflns_theta_full 29.21
_diffrn_reflns_theta_max 29.21
_diffrn_reflns_theta_min 3.07
_exptl_absorpt_coefficient_mu 0.268
_exptl_absorpt_correction_T_max 0.9079
_exptl_absorpt_correction_T_min 0.8191
_exptl_absorpt_correction_type numerical
_exptl_absorpt_process_details 'Bruker Saint'
_exptl_crystal_density_diffrn 1.263
_exptl_crystal_density_method 'not measured'
_exptl_crystal_F_000 1512
_exptl_crystal_size_max 0.78
_exptl_crystal_size_mid 0.56
_exptl_crystal_size_min 0.37
_refine_diff_density_max 0.698
_refine_diff_density_min -0.359
_refine_diff_density_rms 0.056
_refine_ls_extinction_method none
_refine_ls_goodness_of_fit_ref 1.052
_refine_ls_hydrogen_treatment constr
_refine_ls_matrix_type full
_refine_ls_number_parameters 460
_refine_ls_number_reflns 9952
_refine_ls_number_restraints 0
_refine_ls_restrained_S_all 1.052
_refine_ls_R_factor_all 0.0670
_refine_ls_R_factor_gt 0.0449
_refine_ls_shift/su_max 0.001
_refine_ls_shift/su_mean 0.000
_refine_ls_structure_factor_coef Fsqd
_refine_ls_weighting_details 'calc w=1/[\s^2^(Fo^2^)+(0.0599P)^2^+1.6710P] where P=(Fo^2^+2Fc^2^)/3'
_refine_ls_weighting_scheme calc
_refine_ls_wR_factor_gt 0.1119
_refine_ls_wR_factor_ref 0.1273
_reflns_number_gt 7599
_reflns_number_total 9952
_reflns_threshold_expression >2sigma(I)
_cod_data_source_file om100056q_si_002.cif
_cod_data_source_block 9
_cod_original_sg_symbol_H-M P21/n
_cod_database_code 4065669

loop_
_symmetry_equiv_pos_as_xyz
'x, y, z'
'-x+1/2, y+1/2, -z+1/2'
'-x, -y, -z'
'x-1/2, -y-1/2, z-1/2'

loop_
_atom_site_label
_atom_site_type_symbol
_atom_site_fract_x
_atom_site_fract_y
_atom_site_fract_z
_atom_site_U_iso_or_equiv
_atom_site_adp_type
_atom_site_occupancy
_atom_site_symmetry_multiplicity
_atom_site_calc_flag
_atom_site_refinement_flags
Ti1 Ti 0.33885(2) 0.11594(2) 0.142841(12) 0.02423(8) Uani 1 1 d .
N1 N 0.27010(11) 0.18435(10) 0.08284(6) 0.0253(3) Uani 1 1 d .
N2 N 0.21402(12) 0.24792(10) 0.04278(6) 0.0292(3) Uani 1 1 d .
N3 N 0.23139(12) -0.02095(10) 0.12038(6) 0.0272(3) Uani 1 1 d .
C1 C 0.21954(13) 0.23955(12) -0.01645(7) 0.0261(3) Uani 1 1 d .
C2 C 0.18467(14) 0.31931(13) -0.05500(7) 0.0317(3) Uani 1 1 d .
H2 H 0.1582 0.3807 -0.0411 0.038 Uiso 1 1 calc R
C3 C 0.18907(16) 0.30798(15) -0.11379(8) 0.0381(4) Uani 1 1 d .
H3 H 0.1650 0.3621 -0.1398 0.046 Uiso 1 1 calc R
C4 C 0.22773(16) 0.21974(16) -0.13505(8) 0.0381(4) Uani 1 1 d .
H4 H 0.2299 0.2128 -0.1753 0.046 Uiso 1 1 calc R
C5 C 0.26335(15) 0.14123(14) -0.09683(8) 0.0345(4) Uani 1 1 d .
H5 H 0.2912 0.0807 -0.1111 0.041 Uiso 1 1 calc R
C6 C 0.25883(14) 0.15001(13) -0.03808(7) 0.0290(3) Uani 1 1 d .
H6 H 0.2824 0.0952 -0.0125 0.035 Uiso 1 1 calc R
C7 C 0.16763(13) 0.33750(12) 0.06435(7) 0.0263(3) Uani 1 1 d .
C8 C 0.05438(14) 0.34504(14) 0.06173(8) 0.0353(4) Uani 1 1 d .
H8 H 0.0070 0.2922 0.0447 0.042 Uiso 1 1 calc R
C9 C 0.01047(16) 0.43064(16) 0.08427(10) 0.0442(5) Uani 1 1 d .
H9 H -0.0671 0.4358 0.0830 0.053 Uiso 1 1 calc R
C10 C 0.07881(16) 0.50800(14) 0.10841(8) 0.0383(4) Uani 1 1 d .
H10 H 0.0484 0.5664 0.1236 0.046 Uiso 1 1 calc R
C11 C 0.19160(16) 0.50052(13) 0.11047(8) 0.0343(4) Uani 1 1 d .
H11 H 0.2386 0.5542 0.1268 0.041 Uiso 1 1 calc R
C12 C 0.23661(14) 0.41488(13) 0.08886(7) 0.0306(3) Uani 1 1 d .
H12 H 0.3143 0.4094 0.0909 0.037 Uiso 1 1 calc R
C13 C 0.14485(15) -0.01517(13) 0.07688(8) 0.0325(4) Uani 1 1 d .
H13 H 0.1352 0.0450 0.0542 0.039 Uiso 1 1 calc R
C14 C 0.06868(17) -0.09347(16) 0.06359(9) 0.0434(5) Uani 1 1 d .
H14 H 0.0082 -0.0864 0.0326 0.052 Uiso 1 1 calc R
C15 C 0.08194(18) -0.18104(15) 0.09578(9) 0.0441(5) Uani 1 1 d .
H15 H 0.0304 -0.2351 0.0877 0.053 Uiso 1 1 calc R
C16 C 0.17161(16) -0.18912(14) 0.14016(8) 0.0379(4) Uani 1 1 d .
H16 H 0.1837 -0.2494 0.1627 0.045 Uiso 1 1 calc R
C17 C 0.24339(15) -0.10793(12) 0.15115(8) 0.0314(3) Uani 1 1 d .
H17 H 0.3044 -0.1137 0.1820 0.038 Uiso 1 1 calc R
C18 C 0.20053(14) 0.12794(12) 0.21608(7) 0.0268(3) Uani 1 1 d .
C19 C 0.22236(15) 0.22601(12) 0.19710(7) 0.0314(3) Uani 1 1 d .
H19 H 0.1691 0.2709 0.1765 0.038 Uiso 1 1 calc R
C20 C 0.33650(16) 0.24706(14) 0.21356(8) 0.0364(4) Uani 1 1 d .
H20 H 0.3735 0.3068 0.2045 0.044 Uiso 1 1 calc R
C21 C 0.38532(16) 0.16322(15) 0.24591(7) 0.0352(4) Uani 1 1 d .
H21 H 0.4602 0.1582 0.2645 0.042 Uiso 1 1 calc R
C22 C 0.30389(14) 0.08871(13) 0.24582(7) 0.0295(3) Uani 1 1 d .
H22 H 0.3152 0.0231 0.2626 0.035 Uiso 1 1 calc R
C23 C 0.09025(13) 0.07437(12) 0.20940(7) 0.0251(3) Uani 1 1 d .
H23 H 0.0940 0.0156 0.1827 0.030 Uiso 1 1 calc R
C24 C -0.00977(15) 0.13931(13) 0.18219(8) 0.0338(4) Uani 1 1 d .
H24 H 0.0049 0.1700 0.1451 0.041 Uiso 1 1 calc R
C25 C -0.11119(15) 0.06959(14) 0.16938(8) 0.0370(4) Uani 1 1 d .
H25A H -0.1759 0.1091 0.1502 0.044 Uiso 1 1 calc R
H25B H -0.0970 0.0148 0.1426 0.044 Uiso 1 1 calc R
C26 C -0.13629(15) 0.02321(15) 0.22562(8) 0.0364(4) Uani 1 1 d .
H26 H -0.2026 -0.0218 0.2169 0.044 Uiso 1 1 calc R
C27 C -0.03618(14) -0.03875(15) 0.25439(8) 0.0353(4) Uani 1 1 d .
H27A H -0.0222 -0.0947 0.2283 0.042 Uiso 1 1 calc R
H27B H -0.0515 -0.0689 0.2910 0.042 Uiso 1 1 calc R
C28 C 0.06639(14) 0.03007(13) 0.26725(7) 0.0295(3) Uani 1 1 d .
H28 H 0.1313 -0.0109 0.2861 0.035 Uiso 1 1 calc R
C29 C 0.04443(16) 0.11544(17) 0.30824(8) 0.0400(4) Uani 1 1 d .
H29A H 0.1101 0.1601 0.3166 0.048 Uiso 1 1 calc R
H29B H 0.0308 0.0861 0.3454 0.048 Uiso 1 1 calc R
C30 C -0.05651(16) 0.17780(17) 0.28034(10) 0.0474(5) Uani 1 1 d .
H30 H -0.0708 0.2331 0.3074 0.057 Uiso 1 1 calc R
C31 C -0.03284(16) 0.22401(15) 0.22377(10) 0.0454(5) Uani 1 1 d .
H31A H 0.0320 0.2697 0.2321 0.054 Uiso 1 1 calc R
H31B H -0.0972 0.2647 0.2053 0.054 Uiso 1 1 calc R
C32 C -0.15802(17) 0.10799(18) 0.26736(10) 0.0493(5) Uani 1 1 d .
H32A H -0.1735 0.0779 0.3040 0.059 Uiso 1 1 calc R
H32B H -0.2234 0.1479 0.2496 0.059 Uiso 1 1 calc R
C33 C 0.50592(13) 0.13924(12) 0.10010(7) 0.0275(3) Uani 1 1 d .
C34 C 0.46533(14) 0.04115(12) 0.08406(8) 0.0315(3) Uani 1 1 d .
H34 H 0.4330 0.0204 0.0460 0.038 Uiso 1 1 calc R
C35 C 0.48087(15) -0.02115(14) 0.13417(9) 0.0380(4) Uani 1 1 d .
H35 H 0.4613 -0.0908 0.1354 0.046 Uiso 1 1 calc R
C36 C 0.52972(15) 0.03701(15) 0.18138(9) 0.0383(4) Uani 1 1 d .
H36 H 0.5509 0.0139 0.2202 0.046 Uiso 1 1 calc R
C37 C 0.54204(14) 0.13692(14) 0.16103(8) 0.0325(4) Uani 1 1 d .
H37 H 0.5700 0.1932 0.1844 0.039 Uiso 1 1 calc R
C38 C 0.51124(13) 0.22595(12) 0.05815(7) 0.0260(3) Uani 1 1 d .
H38 H 0.4337 0.2492 0.0443 0.031 Uiso 1 1 calc R
C39 C 0.57734(15) 0.31861(12) 0.08460(7) 0.0312(3) Uani 1 1 d .
H39 H 0.5481 0.3418 0.1198 0.037 Uiso 1 1 calc R
C40 C 0.70067(16) 0.29339(15) 0.10116(9) 0.0410(4) Uani 1 1 d .
H40A H 0.7417 0.3544 0.1175 0.049 Uiso 1 1 calc R
H40B H 0.7111 0.2396 0.1312 0.049 Uiso 1 1 calc R
C41 C 0.74559(15) 0.25727(16) 0.04747(10) 0.0435(5) Uani 1 1 d .
H41 H 0.8255 0.2392 0.0587 0.052 Uiso 1 1 calc R
C42 C 0.68073(16) 0.16413(14) 0.02155(9) 0.0399(4) Uani 1 1 d .
H42A H 0.7103 0.1404 -0.0130 0.048 Uiso 1 1 calc R
H42B H 0.6890 0.1085 0.0504 0.048 Uiso 1 1 calc R
C43 C 0.55846(15) 0.19152(13) 0.00422(7) 0.0316(3) Uani 1 1 d .
H43 H 0.5168 0.1306 -0.0131 0.038 Uiso 1 1 calc R
C44 C 0.54595(16) 0.27716(14) -0.04073(8) 0.0358(4) Uani 1 1 d .
H44A H 0.5745 0.2546 -0.0758 0.043 Uiso 1 1 calc R
H44B H 0.4669 0.2948 -0.0523 0.043 Uiso 1 1 calc R
C45 C 0.61032(15) 0.36994(13) -0.01463(8) 0.0330(4) Uani 1 1 d .
H45 H 0.6016 0.4261 -0.0438 0.040 Uiso 1 1 calc R
C46 C 0.56390(17) 0.40378(13) 0.03914(8) 0.0368(4) Uani 1 1 d .
H46A H 0.4846 0.4210 0.0279 0.044 Uiso 1 1 calc R
H46B H 0.6035 0.4652 0.0559 0.044 Uiso 1 1 calc R
C47 C 0.73307(16) 0.34286(16) 0.00210(9) 0.0421(4) Uani 1 1 d .
H47A H 0.7754 0.4032 0.0184 0.050 Uiso 1 1 calc R
H47B H 0.7625 0.3204 -0.0327 0.050 Uiso 1 1 calc R

loop_
_atom_site_aniso_label
_atom_site_aniso_U_11
_atom_site_aniso_U_22
_atom_site_aniso_U_33
_atom_site_aniso_U_23
_atom_site_aniso_U_13
_atom_site_aniso_U_12
Ti1 0.02753(15) 0.02078(13) 0.02468(14) 0.00103(10) 0.00532(11) -0.00177(11)
N1 0.0258(6) 0.0224(6) 0.0280(6) 0.0016(5) 0.0050(5) -0.0007(5)
N2 0.0358(7) 0.0261(7) 0.0259(6) 0.0019(5) 0.0055(6) 0.0075(6)
N3 0.0315(7) 0.0247(6) 0.0267(6) -0.0011(5) 0.0089(6) -0.0008(5)
C1 0.0237(7) 0.0286(8) 0.0259(7) 0.0013(6) 0.0040(6) -0.0030(6)
C2 0.0325(8) 0.0299(8) 0.0326(8) 0.0033(7) 0.0056(7) -0.0007(7)
C3 0.0395(10) 0.0423(10) 0.0330(9) 0.0102(8) 0.0078(8) -0.0034(8)
C4 0.0382(10) 0.0505(11) 0.0270(8) -0.0011(8) 0.0098(7) -0.0080(8)
C5 0.0327(9) 0.0371(9) 0.0345(9) -0.0083(7) 0.0084(7) -0.0061(7)
C6 0.0272(8) 0.0283(8) 0.0312(8) -0.0014(6) 0.0044(6) -0.0024(6)
C7 0.0287(8) 0.0242(7) 0.0262(7) 0.0020(6) 0.0050(6) 0.0025(6)
C8 0.0270(8) 0.0351(9) 0.0426(10) -0.0075(8) 0.0025(7) -0.0032(7)
C9 0.0250(8) 0.0502(11) 0.0567(12) -0.0102(10) 0.0044(8) 0.0071(8)
C10 0.0402(10) 0.0337(9) 0.0395(10) -0.0066(7) 0.0025(8) 0.0100(8)
C11 0.0400(9) 0.0269(8) 0.0344(9) -0.0015(7) 0.0015(7) -0.0028(7)
C12 0.0266(8) 0.0312(8) 0.0342(8) 0.0011(7) 0.0055(7) -0.0016(6)
C13 0.0341(9) 0.0317(8) 0.0313(8) 0.0030(7) 0.0047(7) -0.0049(7)
C14 0.0396(10) 0.0452(11) 0.0420(10) 0.0013(8) -0.0028(8) -0.0132(8)
C15 0.0460(11) 0.0367(10) 0.0512(11) -0.0036(8) 0.0125(9) -0.0167(8)
C16 0.0469(11) 0.0266(8) 0.0437(10) 0.0012(7) 0.0176(9) -0.0046(7)
C17 0.0366(9) 0.0271(8) 0.0321(8) 0.0013(6) 0.0102(7) -0.0004(7)
C18 0.0331(8) 0.0250(7) 0.0235(7) -0.0017(6) 0.0081(6) -0.0007(6)
C19 0.0438(10) 0.0232(7) 0.0290(8) -0.0024(6) 0.0118(7) -0.0005(7)
C20 0.0485(10) 0.0315(9) 0.0311(8) -0.0077(7) 0.0118(8) -0.0138(8)
C21 0.0353(9) 0.0447(10) 0.0254(8) -0.0073(7) 0.0044(7) -0.0079(8)
C22 0.0327(8) 0.0335(8) 0.0225(7) -0.0006(6) 0.0055(6) -0.0013(7)
C23 0.0281(8) 0.0231(7) 0.0250(7) 0.0000(6) 0.0065(6) 0.0027(6)
C24 0.0358(9) 0.0311(8) 0.0320(8) 0.0038(7) -0.0017(7) 0.0040(7)
C25 0.0335(9) 0.0365(9) 0.0371(9) -0.0026(7) -0.0049(7) 0.0042(7)
C26 0.0258(8) 0.0426(10) 0.0404(10) -0.0071(8) 0.0046(7) 0.0011(7)
C27 0.0304(8) 0.0399(9) 0.0371(9) 0.0067(7) 0.0095(7) -0.0030(7)
C28 0.0267(8) 0.0348(8) 0.0271(8) 0.0061(6) 0.0050(6) 0.0021(6)
C29 0.0318(9) 0.0602(12) 0.0281(8) -0.0095(8) 0.0054(7) -0.0027(8)
C30 0.0322(9) 0.0551(12) 0.0550(12) -0.0275(10) 0.0079(9) 0.0068(9)
C31 0.0331(9) 0.0317(9) 0.0666(13) -0.0098(9) -0.0054(9) 0.0113(7)
C32 0.0292(9) 0.0653(14) 0.0542(12) -0.0214(11) 0.0093(9) 0.0055(9)
C33 0.0249(7) 0.0256(7) 0.0329(8) 0.0016(6) 0.0078(6) 0.0023(6)
C34 0.0314(8) 0.0252(8) 0.0393(9) -0.0003(7) 0.0097(7) 0.0045(6)
C35 0.0346(9) 0.0260(8) 0.0555(11) 0.0084(8) 0.0140(8) 0.0071(7)
C36 0.0326(9) 0.0414(10) 0.0411(10) 0.0143(8) 0.0066(8) 0.0074(8)
C37 0.0277(8) 0.0357(9) 0.0342(9) 0.0047(7) 0.0053(7) -0.0005(7)
C38 0.0246(7) 0.0263(7) 0.0275(7) 0.0017(6) 0.0054(6) 0.0011(6)
C39 0.0407(9) 0.0237(7) 0.0291(8) 0.0006(6) 0.0053(7) 0.0019(7)
C40 0.0382(10) 0.0370(9) 0.0428(10) 0.0111(8) -0.0076(8) -0.0127(8)
C41 0.0241(8) 0.0458(11) 0.0605(12) 0.0203(9) 0.0065(8) 0.0014(8)
C42 0.0410(10) 0.0330(9) 0.0515(11) 0.0065(8) 0.0241(9) 0.0089(8)
C43 0.0364(9) 0.0283(8) 0.0315(8) -0.0031(6) 0.0102(7) -0.0039(7)
C44 0.0399(10) 0.0400(9) 0.0283(8) 0.0005(7) 0.0082(7) -0.0033(8)
C45 0.0352(9) 0.0301(8) 0.0336(9) 0.0079(7) 0.0059(7) 0.0000(7)
C46 0.0492(11) 0.0256(8) 0.0353(9) 0.0036(7) 0.0067(8) 0.0037(7)
C47 0.0330(9) 0.0425(10) 0.0513(11) 0.0141(9) 0.0088(8) -0.0056(8)

loop_
_atom_type_symbol
_atom_type_description
_atom_type_scat_dispersion_real
_atom_type_scat_dispersion_imag
_atom_type_scat_source
C C 0.0033 0.0016 'International Tables Vol C Tables 4.2.6.8 and 6.1.1.4'
H H 0.0000 0.0000 'International Tables Vol C Tables 4.2.6.8 and 6.1.1.4'
N N 0.0061 0.0033 'International Tables Vol C Tables 4.2.6.8 and 6.1.1.4'
Ti Ti 0.2776 0.4457 'International Tables Vol C Tables 4.2.6.8 and 6.1.1.4'

loop_
_geom_angle_atom_site_label_1
_geom_angle_atom_site_label_2
_geom_angle_atom_site_label_3
_geom_angle
N1 Ti1 N3 92.42(6)
N1 Ti1 C20 96.89(6)
N3 Ti1 C20 131.74(6)
N1 Ti1 C34 91.33(6)
N3 Ti1 C34 87.09(5)
C20 Ti1 C34 139.53(6)
N1 Ti1 C33 86.12(6)
N3 Ti1 C33 120.36(5)
C20 Ti1 C33 107.48(6)
C34 Ti1 C33 33.53(5)
N1 Ti1 C21 130.65(7)
N3 Ti1 C21 117.51(6)
C20 Ti1 C21 33.82(6)
C34 Ti1 C21 126.00(6)
C33 Ti1 C21 107.27(6)
N1 Ti1 C37 114.41(6)
N3 Ti1 C37 131.74(6)
C20 Ti1 C37 86.05(6)
C34 Ti1 C37 54.83(6)
C33 Ti1 C37 33.47(6)
C21 Ti1 C37 75.18(6)
N1 Ti1 C19 82.52(6)
N3 Ti1 C19 102.61(5)
C20 Ti1 C19 33.33(6)
C34 Ti1 C19 168.67(6)
C33 Ti1 C19 135.91(5)
C21 Ti1 C19 54.51(6)
C37 Ti1 C19 119.37(6)
N1 Ti1 C22 133.82(6)
N3 Ti1 C22 85.45(5)
C20 Ti1 C22 54.85(6)
C34 Ti1 C22 134.43(6)
C33 Ti1 C22 133.81(6)
C21 Ti1 C22 32.49(6)
C37 Ti1 C22 100.43(6)
C19 Ti1 C22 53.41(6)
N1 Ti1 C35 122.93(6)
N3 Ti1 C35 78.13(6)
C20 Ti1 C35 131.04(7)
C34 Ti1 C35 32.89(6)
C33 Ti1 C35 54.76(6)
C21 Ti1 C35 102.13(7)
C37 Ti1 C35 53.68(6)
C19 Ti1 C35 154.55(6)
C22 Ti1 C35 101.77(6)
N1 Ti1 C36 140.28(6)
N3 Ti1 C36 102.75(6)
C20 Ti1 C36 99.59(7)
C34 Ti1 C36 53.76(6)
C33 Ti1 C36 54.49(6)
C21 Ti1 C36 73.43(7)
C37 Ti1 C36 32.45(6)
C19 Ti1 C36 127.91(6)
C22 Ti1 C36 84.40(6)
C35 Ti1 C36 31.52(6)
N1 Ti1 C18 102.36(6)
N3 Ti1 C18 77.29(5)
C20 Ti1 C18 54.46(6)
C34 Ti1 C18 159.52(5)
C33 Ti1 C18 160.47(5)
C21 Ti1 C18 53.95(6)
C37 Ti1 C18 129.02(6)
C19 Ti1 C18 31.72(5)
C22 Ti1 C18 32.31(5)
C35 Ti1 C18 128.78(6)
C36 Ti1 C18 116.65(6)
N2 N1 Ti1 171.05(11)
N1 N2 C1 121.99(13)
N1 N2 C7 116.78(12)
C1 N2 C7 119.94(13)
C13 N3 C17 116.94(15)
C13 N3 Ti1 119.33(11)
C17 N3 Ti1 123.52(12)
C6 C1 N2 120.00(14)
C6 C1 C2 119.03(15)
N2 C1 C2 120.96(15)
C3 C2 C1 119.63(16)
C4 C3 C2 121.28(17)
C3 C4 C5 119.11(16)
C4 C5 C6 120.86(17)
C5 C6 C1 120.08(16)
C8 C7 C12 120.26(15)
C8 C7 N2 119.86(15)
C12 C7 N2 119.86(15)
C7 C8 C9 119.48(17)
C10 C9 C8 120.40(17)
C9 C10 C11 119.90(17)
C10 C11 C12 120.27(17)
C7 C12 C11 119.67(16)
N3 C13 C14 122.85(17)
C15 C14 C13 119.24(19)
C14 C15 C16 118.77(18)
C17 C16 C15 118.77(17)
N3 C17 C16 123.42(17)
C19 C18 C22 106.44(15)
C19 C18 C23 127.74(15)
C22 C18 C23 125.77(14)
C19 C18 Ti1 70.67(9)
C22 C18 Ti1 71.07(9)
C23 C18 Ti1 125.09(10)
C18 C19 C20 109.10(16)
C18 C19 Ti1 77.61(9)
C20 C19 Ti1 68.28(10)
C21 C20 C19 107.59(15)
C21 C20 Ti1 75.60(10)
C19 C20 Ti1 78.39(10)
C22 C21 C20 108.02(16)
C22 C21 Ti1 76.96(10)
C20 C21 Ti1 70.58(9)
C21 C22 C18 108.69(16)
C21 C22 Ti1 70.54(9)
C18 C22 Ti1 76.62(9)
C18 C23 C24 114.83(13)
C18 C23 C28 112.71(13)
C24 C23 C28 108.30(13)
C25 C24 C31 109.08(16)
C25 C24 C23 108.12(14)
C31 C24 C23 111.20(14)
C26 C25 C24 110.32(15)
C25 C26 C27 109.04(14)
C25 C26 C32 109.74(17)
C27 C26 C32 108.79(16)
C26 C27 C28 109.90(15)
C29 C28 C27 109.24(14)
C29 C28 C23 110.47(14)
C27 C28 C23 108.80(14)
C28 C29 C30 110.03(15)
C31 C30 C29 108.77(15)
C31 C30 C32 109.57(18)
C29 C30 C32 109.40(19)
C30 C31 C24 109.90(16)
C26 C32 C30 109.75(15)
C34 C33 C37 106.42(15)
C34 C33 C38 124.80(15)
C37 C33 C38 128.75(15)
C34 C33 Ti1 73.22(9)
C37 C33 Ti1 74.23(9)
C38 C33 Ti1 119.34(10)
C33 C34 C35 108.62(16)
C33 C34 Ti1 73.25(9)
C35 C34 Ti1 77.20(10)
C36 C35 C34 108.38(16)
C36 C35 Ti1 75.80(10)
C34 C35 Ti1 69.90(9)
C35 C36 C37 107.56(16)
C35 C36 Ti1 72.68(10)
C37 C36 Ti1 69.58(10)
C36 C37 C33 108.92(16)
C36 C37 Ti1 77.98(10)
C33 C37 Ti1 72.30(9)
C33 C38 C39 114.65(13)
C33 C38 C43 111.76(13)
C39 C38 C43 108.43(13)
C40 C39 C46 108.55(15)
C40 C39 C38 111.14(14)
C46 C39 C38 108.38(14)
C41 C40 C39 109.80(15)
C40 C41 C42 109.75(15)
C40 C41 C47 109.24(17)
C42 C41 C47 109.33(17)
C43 C42 C41 109.67(14)
C42 C43 C44 109.55(14)
C42 C43 C38 109.98(14)
C44 C43 C38 109.63(14)
C45 C44 C43 109.36(14)
C44 C45 C46 108.75(14)
C44 C45 C47 109.60(15)
C46 C45 C47 110.21(16)
C45 C46 C39 110.11(14)
C45 C47 C41 108.97(14)

loop_
_geom_bond_atom_site_label_1
_geom_bond_atom_site_label_2
_geom_bond_distance
Ti1 N1 1.7567(13)
Ti1 N3 2.2430(14)
Ti1 C20 2.3936(17)
Ti1 C34 2.4480(17)
Ti1 C33 2.4484(16)
Ti1 C21 2.4582(17)
Ti1 C37 2.4734(17)
Ti1 C19 2.5239(17)
Ti1 C22 2.5399(16)
Ti1 C35 2.5419(17)
Ti1 C36 2.5813(18)
Ti1 C18 2.6123(16)
N1 N2 1.3534(18)
N2 C1 1.401(2)
N2 C7 1.438(2)
N3 C13 1.341(2)
N3 C17 1.347(2)
C1 C6 1.401(2)
C1 C2 1.402(2)
C2 C3 1.392(2)
C3 C4 1.379(3)
C4 C5 1.387(3)
C5 C6 1.388(2)
C7 C8 1.385(2)
C7 C12 1.385(2)
C8 C9 1.391(3)
C9 C10 1.378(3)
C10 C11 1.381(3)
C11 C12 1.388(2)
C13 C14 1.391(2)
C14 C15 1.371(3)
C15 C16 1.382(3)
C16 C17 1.382(2)
C18 C19 1.406(2)
C18 C22 1.435(2)
C18 C23 1.511(2)
C19 C20 1.416(3)
C20 C21 1.413(3)
C21 C22 1.401(2)
C23 C24 1.542(2)
C23 C28 1.545(2)
C24 C25 1.535(3)
C24 C31 1.537(3)
C25 C26 1.527(3)
C26 C27 1.532(3)
C26 C32 1.535(3)
C27 C28 1.539(2)
C28 C29 1.530(3)
C29 C30 1.536(3)
C30 C31 1.527(3)
C30 C32 1.537(3)
C33 C34 1.412(2)
C33 C37 1.417(2)
C33 C38 1.514(2)
C34 C35 1.416(3)
C35 C36 1.392(3)
C36 C37 1.416(2)
C38 C39 1.536(2)
C38 C43 1.542(2)
C39 C40 1.534(3)
C39 C46 1.534(2)
C40 C41 1.530(3)
C41 C42 1.530(3)
C41 C47 1.537(3)
C42 C43 1.530(3)
C43 C44 1.531(2)
C44 C45 1.525(3)
C45 C46 1.531(3)
C45 C47 1.533(3)

loop_
_geom_torsion_atom_site_label_1
_geom_torsion_atom_site_label_2
_geom_torsion_atom_site_label_3
_geom_torsion_atom_site_label_4
_geom_torsion
N1 Ti1 N3 C13 -6.63(13)
C20 Ti1 N3 C13 94.83(14)
C34 Ti1 N3 C13 -97.85(13)
C33 Ti1 N3 C13 -93.55(13)
C21 Ti1 N3 C13 132.58(13)
C37 Ti1 N3 C13 -132.93(12)
C19 Ti1 N3 C13 76.24(13)
C22 Ti1 N3 C13 127.15(13)
C35 Ti1 N3 C13 -129.80(13)
C36 Ti1 N3 C13 -149.65(12)
C18 Ti1 N3 C13 95.49(13)
N1 Ti1 N3 C17 178.66(13)
C20 Ti1 N3 C17 -79.88(15)
C34 Ti1 N3 C17 87.44(13)
C33 Ti1 N3 C17 91.74(13)
C21 Ti1 N3 C17 -42.13(14)
C37 Ti1 N3 C17 52.36(15)
C19 Ti1 N3 C17 -98.47(13)
C22 Ti1 N3 C17 -47.56(13)
C35 Ti1 N3 C17 55.49(13)
C36 Ti1 N3 C17 35.64(13)
C18 Ti1 N3 C17 -79.22(13)
N1 N2 C1 C6 17.0(2)
C7 N2 C1 C6 -176.34(14)
N1 N2 C1 C2 -163.90(15)
C7 N2 C1 C2 2.7(2)
C6 C1 C2 C3 0.4(2)
N2 C1 C2 C3 -178.71(16)
C1 C2 C3 C4 -0.3(3)
C2 C3 C4 C5 -0.4(3)
C3 C4 C5 C6 1.0(3)
C4 C5 C6 C1 -1.0(3)
N2 C1 C6 C5 179.38(15)
C2 C1 C6 C5 0.3(2)
N1 N2 C7 C8 -108.01(18)
C1 N2 C7 C8 84.7(2)
N1 N2 C7 C12 70.53(19)
C1 N2 C7 C12 -96.77(19)
C12 C7 C8 C9 -0.4(3)
N2 C7 C8 C9 178.08(17)
C7 C8 C9 C10 0.8(3)
C8 C9 C10 C11 -0.2(3)
C9 C10 C11 C12 -0.7(3)
C8 C7 C12 C11 -0.4(3)
N2 C7 C12 C11 -178.96(15)
C10 C11 C12 C7 1.0(3)
C17 N3 C13 C14 0.9(3)
Ti1 N3 C13 C14 -174.16(15)
N3 C13 C14 C15 -0.4(3)
C13 C14 C15 C16 -0.7(3)
C14 C15 C16 C17 1.2(3)
C13 N3 C17 C16 -0.4(2)
Ti1 N3 C17 C16 174.47(13)
C15 C16 C17 N3 -0.7(3)
N1 Ti1 C18 C19 -52.56(11)
N3 Ti1 C18 C19 -142.26(11)
C20 Ti1 C18 C19 37.13(11)
C34 Ti1 C18 C19 176.56(16)
C33 Ti1 C18 C19 61.7(2)
C21 Ti1 C18 C19 79.15(11)
C37 Ti1 C18 C19 83.67(12)
C22 Ti1 C18 C19 115.94(14)
C35 Ti1 C18 C19 154.59(11)
C36 Ti1 C18 C19 119.70(11)
N1 Ti1 C18 C22 -168.50(10)
N3 Ti1 C18 C22 101.80(10)
C20 Ti1 C18 C22 -78.81(11)
C34 Ti1 C18 C22 60.6(2)
C33 Ti1 C18 C22 -54.27(19)
C21 Ti1 C18 C22 -36.79(10)
C37 Ti1 C18 C22 -32.27(12)
C19 Ti1 C18 C22 -115.94(14)
C35 Ti1 C18 C22 38.65(12)
C36 Ti1 C18 C22 3.76(11)
N1 Ti1 C18 C23 70.55(13)
N3 Ti1 C18 C23 -19.15(12)
C20 Ti1 C18 C23 160.24(16)
C34 Ti1 C18 C23 -60.3(2)
C33 Ti1 C18 C23 -175.22(14)
C21 Ti1 C18 C23 -157.74(15)
C37 Ti1 C18 C23 -153.22(12)
C19 Ti1 C18 C23 123.11(18)
C22 Ti1 C18 C23 -120.95(17)
C35 Ti1 C18 C23 -82.30(14)
C36 Ti1 C18 C23 -117.19(13)
C22 C18 C19 C20 0.98(18)
C23 C18 C19 C20 178.57(15)
Ti1 C18 C19 C20 -61.50(11)
C22 C18 C19 Ti1 62.48(11)
C23 C18 C19 Ti1 -119.93(15)
N1 Ti1 C19 C18 128.54(11)
N3 Ti1 C19 C18 37.72(11)
C20 Ti1 C19 C18 -116.63(15)
C34 Ti1 C19 C18 -173.9(3)
C33 Ti1 C19 C18 -154.98(10)
C21 Ti1 C19 C18 -77.23(11)
C37 Ti1 C19 C18 -117.61(10)
C22 Ti1 C19 C18 -36.77(10)
C35 Ti1 C19 C18 -51.11(19)
C36 Ti1 C19 C18 -79.71(12)
N1 Ti1 C19 C20 -114.84(11)
N3 Ti1 C19 C20 154.35(10)
C34 Ti1 C19 C20 -57.2(3)
C33 Ti1 C19 C20 -38.35(14)
C21 Ti1 C19 C20 39.40(10)
C37 Ti1 C19 C20 -0.99(12)
C22 Ti1 C19 C20 79.86(11)
C35 Ti1 C19 C20 65.51(17)
C36 Ti1 C19 C20 36.91(13)
C18 Ti1 C19 C20 116.63(15)
C18 C19 C20 C21 -3.12(19)
Ti1 C19 C20 C21 -70.64(12)
C18 C19 C20 Ti1 67.52(12)
N1 Ti1 C20 C21 176.80(11)
N3 Ti1 C20 C21 77.32(13)
C34 Ti1 C20 C21 -82.95(13)
C33 Ti1 C20 C21 -95.11(11)
C37 Ti1 C20 C21 -69.06(11)
C19 Ti1 C20 C21 111.80(15)
C22 Ti1 C20 C21 36.64(10)
C35 Ti1 C20 C21 -36.97(14)
C36 Ti1 C20 C21 -39.47(11)
C18 Ti1 C20 C21 76.52(11)
N1 Ti1 C20 C19 65.00(11)
N3 Ti1 C20 C19 -34.48(14)
C34 Ti1 C20 C19 165.25(10)
C33 Ti1 C20 C19 153.09(10)
C21 Ti1 C20 C19 -111.80(15)
C37 Ti1 C20 C19 179.14(11)
C22 Ti1 C20 C19 -75.16(10)
C35 Ti1 C20 C19 -148.77(10)
C36 Ti1 C20 C19 -151.27(10)
C18 Ti1 C20 C19 -35.28(9)
C19 C20 C21 C22 4.06(19)
Ti1 C20 C21 C22 -68.52(12)
C19 C20 C21 Ti1 72.58(12)
N1 Ti1 C21 C22 110.54(12)
N3 Ti1 C21 C22 -10.11(13)
C20 Ti1 C21 C22 114.73(16)
C34 Ti1 C21 C22 -118.03(11)
C33 Ti1 C21 C22 -149.47(10)
C37 Ti1 C21 C22 -139.81(12)
C19 Ti1 C21 C22 75.93(11)
C35 Ti1 C21 C22 -92.92(11)
C36 Ti1 C21 C22 -106.12(12)
C18 Ti1 C21 C22 36.57(10)
N1 Ti1 C21 C20 -4.19(14)
N3 Ti1 C21 C20 -124.84(11)
C34 Ti1 C21 C20 127.24(11)
C33 Ti1 C21 C20 95.80(11)
C37 Ti1 C21 C20 105.47(11)
C19 Ti1 C21 C20 -38.80(10)
C22 Ti1 C21 C20 -114.73(16)
C35 Ti1 C21 C20 152.36(11)
C36 Ti1 C21 C20 139.16(12)
C18 Ti1 C21 C20 -78.16(11)
C20 C21 C22 C18 -3.49(19)
Ti1 C21 C22 C18 -67.76(11)
C20 C21 C22 Ti1 64.27(12)
C19 C18 C22 C21 1.55(18)
C23 C18 C22 C21 -176.09(15)
Ti1 C18 C22 C21 63.78(11)
C19 C18 C22 Ti1 -62.22(11)
C23 C18 C22 Ti1 120.13(15)
N1 Ti1 C22 C21 -100.01(13)
N3 Ti1 C22 C21 171.01(12)
C20 Ti1 C22 C21 -38.19(11)
C34 Ti1 C22 C21 89.60(13)
C33 Ti1 C22 C21 42.24(14)
C37 Ti1 C22 C21 39.37(12)
C19 Ti1 C22 C21 -79.60(12)
C35 Ti1 C22 C21 94.15(12)
C36 Ti1 C22 C21 67.70(12)
C18 Ti1 C22 C21 -115.68(15)
N1 Ti1 C22 C18 15.67(13)
N3 Ti1 C22 C18 -73.31(10)
C20 Ti1 C22 C18 77.49(11)
C34 Ti1 C22 C18 -154.72(9)
C33 Ti1 C22 C18 157.91(9)
C21 Ti1 C22 C18 115.68(15)
C37 Ti1 C22 C18 155.05(9)
C19 Ti1 C22 C18 36.07(9)
C35 Ti1 C22 C18 -150.17(10)
C36 Ti1 C22 C18 -176.62(10)
C19 C18 C23 C24 -4.6(2)
C22 C18 C23 C24 172.60(15)
Ti1 C18 C23 C24 -96.40(15)
C19 C18 C23 C28 -129.20(17)
C22 C18 C23 C28 47.9(2)
Ti1 C18 C23 C28 138.94(12)
C18 C23 C24 C25 170.89(14)
C28 C23 C24 C25 -62.17(17)
C18 C23 C24 C31 -69.39(19)
C28 C23 C24 C31 57.55(19)
C31 C24 C25 C26 -59.28(19)
C23 C24 C25 C26 61.77(18)
C24 C25 C26 C27 -59.97(19)
C24 C25 C26 C32 59.09(19)
C25 C26 C27 C28 59.07(19)
C32 C26 C27 C28 -60.6(2)
C26 C27 C28 C29 60.09(18)
C26 C27 C28 C23 -60.58(18)
C18 C23 C28 C29 70.21(17)
C24 C23 C28 C29 -57.95(18)
C18 C23 C28 C27 -169.88(14)
C24 C23 C28 C27 61.96(17)
C27 C28 C29 C30 -59.2(2)
C23 C28 C29 C30 60.5(2)
C28 C29 C30 C31 -60.5(2)
C28 C29 C30 C32 59.2(2)
C29 C30 C31 C24 59.5(2)
C32 C30 C31 C24 -60.0(2)
C25 C24 C31 C30 59.69(19)
C23 C24 C31 C30 -59.5(2)
C25 C26 C32 C30 -58.8(2)
C27 C26 C32 C30 60.4(2)
C31 C30 C32 C26 59.4(2)
C29 C30 C32 C26 -59.8(2)
N1 Ti1 C33 C34 -98.32(11)
N3 Ti1 C33 C34 -7.79(12)
C20 Ti1 C33 C34 165.67(10)
C21 Ti1 C33 C34 130.18(11)
C37 Ti1 C33 C34 113.07(14)
C19 Ti1 C33 C34 -173.39(10)
C22 Ti1 C33 C34 107.96(11)
C35 Ti1 C33 C34 37.33(10)
C36 Ti1 C33 C34 76.24(11)
C18 Ti1 C33 C34 144.92(15)
N1 Ti1 C33 C37 148.61(11)
N3 Ti1 C33 C37 -120.86(10)
C20 Ti1 C33 C37 52.60(11)
C34 Ti1 C33 C37 -113.07(14)
C21 Ti1 C33 C37 17.11(11)
C19 Ti1 C33 C37 73.54(12)
C22 Ti1 C33 C37 -5.11(13)
C35 Ti1 C33 C37 -75.74(11)
C36 Ti1 C33 C37 -36.83(10)
C18 Ti1 C33 C37 31.8(2)
N1 Ti1 C33 C38 22.64(12)
N3 Ti1 C33 C38 113.17(12)
C20 Ti1 C33 C38 -73.38(13)
C34 Ti1 C33 C38 120.95(17)
C21 Ti1 C33 C38 -108.87(13)
C37 Ti1 C33 C38 -125.98(17)
C19 Ti1 C33 C38 -52.43(16)
C22 Ti1 C33 C38 -131.08(12)
C35 Ti1 C33 C38 158.28(15)
C36 Ti1 C33 C38 -162.80(15)
C18 Ti1 C33 C38 -94.13(19)
C37 C33 C34 C35 -2.42(19)
C38 C33 C34 C35 175.77(15)
Ti1 C33 C34 C35 -69.79(12)
C37 C33 C34 Ti1 67.37(11)
C38 C33 C34 Ti1 -114.44(15)
N1 Ti1 C34 C33 80.93(10)
N3 Ti1 C34 C33 173.28(10)
C20 Ti1 C34 C33 -21.33(15)
C21 Ti1 C34 C33 -64.39(12)
C37 Ti1 C34 C33 -38.37(10)
C19 Ti1 C34 C33 24.1(4)
C22 Ti1 C34 C33 -106.00(11)
C35 Ti1 C34 C33 -114.22(16)
C36 Ti1 C34 C33 -78.59(11)
C18 Ti1 C34 C33 -146.70(15)
N1 Ti1 C34 C35 -164.86(11)
N3 Ti1 C34 C35 -72.51(11)
C20 Ti1 C34 C35 92.88(13)
C33 Ti1 C34 C35 114.22(16)
C21 Ti1 C34 C35 49.82(13)
C37 Ti1 C34 C35 75.85(12)
C19 Ti1 C34 C35 138.3(3)
C22 Ti1 C34 C35 8.22(15)
C36 Ti1 C34 C35 35.62(11)
C18 Ti1 C34 C35 -32.5(2)
C33 C34 C35 C36 0.5(2)
Ti1 C34 C35 C36 -66.62(13)
C33 C34 C35 Ti1 67.15(11)
N1 Ti1 C35 C36 134.16(11)
N3 Ti1 C35 C36 -140.70(11)
C20 Ti1 C35 C36 -4.72(14)
C34 Ti1 C35 C36 116.04(16)
C33 Ti1 C35 C36 77.96(11)
C21 Ti1 C35 C36 -24.75(12)
C37 Ti1 C35 C36 36.41(10)
C19 Ti1 C35 C36 -46.25(19)
C22 Ti1 C35 C36 -57.98(11)
C18 Ti1 C35 C36 -77.91(12)
N1 Ti1 C35 C34 18.13(13)
N3 Ti1 C35 C34 103.26(11)
C20 Ti1 C35 C34 -120.76(12)
C33 Ti1 C35 C34 -38.08(10)
C21 Ti1 C35 C34 -140.78(11)
C37 Ti1 C35 C34 -79.63(11)
C19 Ti1 C35 C34 -162.29(13)
C22 Ti1 C35 C34 -174.01(11)
C36 Ti1 C35 C34 -116.04(16)
C18 Ti1 C35 C34 166.05(10)
C34 C35 C36 C37 1.6(2)
Ti1 C35 C36 C37 -61.18(12)
C34 C35 C36 Ti1 62.77(12)
N1 Ti1 C36 C35 -70.41(14)
N3 Ti1 C36 C35 39.46(11)
C20 Ti1 C36 C35 176.39(11)
C34 Ti1 C36 C35 -37.23(10)
C33 Ti1 C36 C35 -78.92(11)
C21 Ti1 C36 C35 154.72(12)
C37 Ti1 C36 C35 -116.95(16)
C19 Ti1 C36 C35 156.83(10)
C22 Ti1 C36 C35 123.49(11)
C18 Ti1 C36 C35 121.47(11)
N1 Ti1 C36 C37 46.54(16)
N3 Ti1 C36 C37 156.41(11)
C20 Ti1 C36 C37 -66.66(12)
C34 Ti1 C36 C37 79.73(11)
C33 Ti1 C36 C37 38.03(10)
C21 Ti1 C36 C37 -88.32(12)
C19 Ti1 C36 C37 -86.21(12)
C22 Ti1 C36 C37 -119.56(11)
C35 Ti1 C36 C37 116.95(16)
C18 Ti1 C36 C37 -121.58(11)
C35 C36 C37 C33 -3.1(2)
Ti1 C36 C37 C33 -66.32(12)
C35 C36 C37 Ti1 63.19(13)
C34 C33 C37 C36 3.41(19)
C38 C33 C37 C36 -174.68(16)
Ti1 C33 C37 C36 70.09(12)
C34 C33 C37 Ti1 -66.68(11)
C38 C33 C37 Ti1 115.24(16)
N1 Ti1 C37 C36 -149.37(11)
N3 Ti1 C37 C36 -31.54(14)
C20 Ti1 C37 C36 114.84(12)
C34 Ti1 C37 C36 -76.14(12)
C33 Ti1 C37 C36 -114.58(15)
C21 Ti1 C37 C36 82.31(12)
C19 Ti1 C37 C36 115.39(11)
C22 Ti1 C37 C36 61.67(12)
C35 Ti1 C37 C36 -35.34(11)
C18 Ti1 C37 C36 78.54(13)
N1 Ti1 C37 C33 -34.79(12)
N3 Ti1 C37 C33 83.04(11)
C20 Ti1 C37 C33 -130.58(10)
C34 Ti1 C37 C33 38.44(9)
C21 Ti1 C37 C33 -163.11(11)
C19 Ti1 C37 C33 -130.03(10)
C22 Ti1 C37 C33 176.25(10)
C35 Ti1 C37 C33 79.24(11)
C36 Ti1 C37 C33 114.58(15)
C18 Ti1 C37 C33 -166.88(9)
C34 C33 C38 C39 -169.59(15)
C37 C33 C38 C39 8.2(2)
Ti1 C33 C38 C39 101.13(14)
C34 C33 C38 C43 -45.7(2)
C37 C33 C38 C43 132.07(17)
Ti1 C33 C38 C43 -134.97(12)
C33 C38 C39 C40 67.26(18)
C43 C38 C39 C40 -58.39(18)
C33 C38 C39 C46 -173.53(14)
C43 C38 C39 C46 60.81(17)
C46 C39 C40 C41 -60.69(19)
C38 C39 C40 C41 58.41(18)
C39 C40 C41 C42 -58.29(19)
C39 C40 C41 C47 61.56(19)
C40 C41 C42 C43 59.88(19)
C47 C41 C42 C43 -59.9(2)
C41 C42 C43 C44 59.73(19)
C41 C42 C43 C38 -60.82(19)
C33 C38 C43 C42 -67.97(17)
C39 C38 C43 C42 59.36(17)
C33 C38 C43 C44 171.53(14)
C39 C38 C43 C44 -61.15(17)
C42 C43 C44 C45 -59.89(19)
C38 C43 C44 C45 60.88(18)
C43 C44 C45 C46 -59.99(19)
C43 C44 C45 C47 60.55(19)
C44 C45 C46 C39 60.91(19)
C47 C45 C46 C39 -59.2(2)
C40 C39 C46 C45 59.29(19)
C38 C39 C46 C45 -61.53(19)
C44 C45 C47 C41 -60.6(2)
C46 C45 C47 C41 59.0(2)
C40 C41 C47 C45 -60.0(2)
C42 C41 C47 C45 60.1(2)
